data_7217881
loop_
_publ_author_name
'Frizzo, Clarissa Piccinin'
'Martins, Marcos A. P.'
'Tier, Aniele'
'Gindri, Izabelle M.'
'Meyer, Alexandre R.'
'Zanatta, Nilo'
'Bonacorso, Helio G.'
'Martins, Anna C. L.'

_publ_section_title
;
 Energetic and Topological Approach for Characterization of Supramolecular
 Clusters in Organic Crystals
;
_journal_name_full 'RSC Adv.'
_journal_paper_doi 10.1039/C4RA06040G
_journal_year 2014
_chemical_formula_moiety 'C14 H14 F3 I N2'
_chemical_formula_sum 'C14 H14 F3 I N2'
_chemical_formula_weight 394.17
_chemical_melting_point 413
_chemical_name_common 'iodinephenyl trifluoromethyl pyrazole'
_chemical_name_systematic
;
 1-(dimethylethyl)-5-(4-iodinephenyl)-3-(trifluoromethyl)-1H-pyrazole
;
_space_group_IT_number 62
_symmetry_cell_setting orthorhombic
_symmetry_space_group_name_Hall '-P 2ac 2n'
_symmetry_space_group_name_H-M 'P n m a'
_atom_sites_solution_hydrogens geom
_atom_sites_solution_primary direct
_atom_sites_solution_secondary difmap
_audit_conform_dict_location ftp://ftp.iucr.org/pub/cif_core.dic
_audit_conform_dict_name cif_core.dic
_audit_conform_dict_version 2.3
_audit_creation_date 2011-01-25T12:15:26-00:00
_audit_creation_method 'WinGX routine CIF_UPDATE'
_cell_angle_alpha 90
_cell_angle_beta 90
_cell_angle_gamma 90
_cell_formula_units_Z 4
_cell_length_a 9.3152(7)
_cell_length_b 9.5241(7)
_cell_length_c 17.5001(11)
_cell_measurement_reflns_used 4034
_cell_measurement_temperature 293(2)
_cell_measurement_theta_max 26.118
_cell_measurement_theta_min 2.4345
_cell_volume 1552.59(19)
_computing_cell_refinement 'BRUKER SANT'
_computing_data_collection 'BRUKER APEX-II'
_computing_data_reduction 'BRUKER SOFTWARE'
_computing_molecular_graphics 'ORTEP-3 (Farrugia, 2000)'
_computing_publication_material 'SHELXL-97 (Sheldrick, 1997)'
_computing_structure_refinement 'SHELXL-97 (Sheldrick, 2008)'
_computing_structure_solution 'SHELXL97 (Sheldrick, 1997)'
_diffrn_ambient_temperature 293(2)
_diffrn_detector_area_resol_mean none
_diffrn_measured_fraction_theta_full 0.991
_diffrn_measured_fraction_theta_max 0.991
_diffrn_measurement_device_type 'X8 APEX II'
_diffrn_measurement_method 'phi and omega scans'
_diffrn_radiation_monochromator graphite
_diffrn_radiation_type MoK\a
_diffrn_radiation_wavelength 0.71073
_diffrn_reflns_av_R_equivalents 0.0203
_diffrn_reflns_av_unetI/netI 0.012
_diffrn_reflns_limit_h_max 12
_diffrn_reflns_limit_h_min -11
_diffrn_reflns_limit_k_max 12
_diffrn_reflns_limit_k_min -12
_diffrn_reflns_limit_l_max 22
_diffrn_reflns_limit_l_min -22
_diffrn_reflns_number 12700
_diffrn_reflns_theta_full 27.5
_diffrn_reflns_theta_max 27.5
_diffrn_reflns_theta_min 2.43
_diffrn_standards_decay_% none
_diffrn_standards_interval_count none
_diffrn_standards_interval_time none
_diffrn_standards_number none
_exptl_absorpt_coefficient_mu 2.085
_exptl_absorpt_correction_T_max 0.6895
_exptl_absorpt_correction_T_min 0.5117
_exptl_absorpt_correction_type gaussian
_exptl_absorpt_process_details XPREP
_exptl_crystal_colour colourless
_exptl_crystal_density_diffrn 1.686
_exptl_crystal_density_meas ?
_exptl_crystal_density_method 'not measured'
_exptl_crystal_description block
_exptl_crystal_F_000 768
_exptl_crystal_size_max 0.632
_exptl_crystal_size_mid 0.442
_exptl_crystal_size_min 0.385
_refine_diff_density_max 0.838
_refine_diff_density_min -0.494
_refine_diff_density_rms 0.067
_refine_ls_extinction_coef 0.0056(7)
_refine_ls_extinction_expression Fc^*^=kFc[1+0.001xFc^2^\l^3^/sin(2\q)]^-1/4^
_refine_ls_extinction_method SHELXL
_refine_ls_goodness_of_fit_ref 1.062
_refine_ls_hydrogen_treatment constr
_refine_ls_matrix_type full
_refine_ls_number_parameters 106
_refine_ls_number_reflns 1875
_refine_ls_number_restraints 0
_refine_ls_restrained_S_all 1.062
_refine_ls_R_factor_all 0.0538
_refine_ls_R_factor_gt 0.0417
_refine_ls_shift/su_max 0.001
_refine_ls_shift/su_mean 0
_refine_ls_structure_factor_coef Fsqd
_refine_ls_weighting_details 'calc w=1/[\s^2^(Fo^2^)+(0.0527P)^2^+1.6649P] where P=(Fo^2^+2Fc^2^)/3'
_refine_ls_weighting_scheme calc
_refine_ls_wR_factor_gt 0.1143
_refine_ls_wR_factor_ref 0.1234
_reflns_number_gt 1444
_reflns_number_total 1875
_reflns_threshold_expression >2sigma(I)
_cod_data_source_file c4ra06040g2.cif
_cod_data_source_block teste4
_cod_depositor_comments
;
The following automatic conversions were performed:

'_chemical_melting_point' value '413K' was changed to '413' - the
value should be numeric and without a unit designator.

Automatic conversion script
Id: cif_fix_values 2281 2013-09-26 08:29:07Z andrius 

The following automatic conversions were performed:

'_exptl_crystal_density_meas' value 'none' was changed to '?' - the
value is perceived as not measured.

Automatic conversion script
Id: cif_fix_values 3008 2015-01-20 13:52:24Z robertas 
;
_cod_original_sg_symbol_H-M Pnma
_cod_database_code 7217881

loop_
_symmetry_equiv_pos_as_xyz
'x, y, z'
'-x+1/2, -y, z+1/2'
'x+1/2, -y+1/2, -z+1/2'
'-x, y+1/2, -z'
'-x, -y, -z'
'x-1/2, y, -z-1/2'
'-x-1/2, y-1/2, z-1/2'
'x, -y-1/2, z'

loop_
_atom_site_label
_atom_site_type_symbol
_atom_site_fract_x
_atom_site_fract_y
_atom_site_fract_z
_atom_site_U_iso_or_equiv
_atom_site_adp_type
_atom_site_occupancy
_atom_site_symmetry_multiplicity
_atom_site_calc_flag
_atom_site_refinement_flags
I I 1.51380(5) 0.25 0.27129(3) 0.1033(3) Uani 1 2 d S
N1 N 0.9766(3) 0.25 0.5768(2) 0.0441(8) Uani 1 2 d S
N2 N 0.8395(4) 0.25 0.6010(2) 0.0477(8) Uani 1 2 d S
C3 C 0.7629(4) 0.25 0.5372(2) 0.0479(9) Uani 1 2 d S
C11 C 1.0943(5) 0.25 0.6353(3) 0.0578(8) Uani 1 2 d S
C5 C 0.9848(4) 0.25 0.4981(2) 0.0433(9) Uani 1 2 d S
C51 C 1.1160(4) 0.25 0.4504(2) 0.0443(9) Uani 1 2 d S
C4 C 0.8461(5) 0.25 0.4728(2) 0.0490(10) Uani 1 2 d S
H4 H 0.8148 0.25 0.4223 0.059 Uiso 1 2 calc SR
C53 C 1.2851(4) 0.3750(4) 0.37225(18) 0.0628(9) Uani 1 1 d .
H53 H 1.323 0.4592 0.3545 0.075 Uiso 1 1 calc R
C52 C 1.1721(4) 0.3752(4) 0.42343(18) 0.0547(7) Uani 1 1 d .
H52 H 1.1336 0.4601 0.4399 0.066 Uiso 1 1 calc R
F1 F 0.5473(3) 0.1458(4) 0.5044(3) 0.1519(18) Uani 1 1 d .
C31 C 0.6028(5) 0.25 0.5419(3) 0.0578(8) Uani 1 2 d S
F2 F 0.5533(4) 0.25 0.6071(3) 0.207(4) Uani 1 2 d S
C54 C 1.3406(5) 0.25 0.3480(2) 0.0580(12) Uani 1 2 d S
C12 C 1.0293(7) 0.25 0.7135(3) 0.133(5) Uani 1 2 d S
H12A H 0.9711 0.1676 0.7198 0.199 Uiso 0.5 1 calc PR
H12B H 0.9708 0.3322 0.7198 0.199 Uiso 0.5 1 calc PR
H12C H 1.1042 0.2502 0.7512 0.199 Uiso 1 2 calc SR
C13 C 1.1865(5) 0.3791(6) 0.6242(3) 0.0968(15) Uani 1 1 d .
H13A H 1.2278 0.3777 0.574 0.145 Uiso 1 1 calc R
H13B H 1.2617 0.3799 0.6617 0.145 Uiso 1 1 calc R
H13C H 1.1284 0.4617 0.6299 0.145 Uiso 1 1 calc R

loop_
_atom_site_aniso_label
_atom_site_aniso_U_11
_atom_site_aniso_U_22
_atom_site_aniso_U_33
_atom_site_aniso_U_23
_atom_site_aniso_U_13
_atom_site_aniso_U_12
I 0.0847(4) 0.1564(6) 0.0689(3) 0 0.0369(2) 0
N1 0.0366(16) 0.056(2) 0.0397(17) 0 -0.0018(13) 0
N2 0.0368(16) 0.058(2) 0.0485(18) 0 -0.0020(14) 0
C3 0.040(2) 0.052(2) 0.052(2) 0 -0.0024(17) 0
C11 0.0427(16) 0.078(2) 0.0531(17) 0 -0.0088(13) 0
C5 0.045(2) 0.047(2) 0.0381(18) 0 -0.0033(15) 0
C51 0.044(2) 0.052(2) 0.0371(18) 0 -0.0023(15) 0
C4 0.049(2) 0.055(3) 0.043(2) 0 -0.0074(17) 0
C53 0.068(2) 0.069(2) 0.0522(17) 0.0054(16) 0.0103(15) -0.0135(18)
C52 0.0606(18) 0.0487(17) 0.0547(17) -0.0006(14) 0.0077(14) -0.0017(15)
F1 0.0570(15) 0.140(3) 0.259(5) -0.068(3) -0.018(2) -0.0241(18)
C31 0.0427(16) 0.078(2) 0.0531(17) 0 -0.0088(13) 0
F2 0.0413(18) 0.502(14) 0.079(3) 0 0.0096(19) 0
C54 0.050(2) 0.083(4) 0.040(2) 0 0.0044(18) 0
C12 0.073(4) 0.285(15) 0.040(3) 0 -0.008(3) 0
C13 0.091(3) 0.108(4) 0.092(3) 0.006(3) -0.041(3) -0.029(3)

loop_
_atom_type_symbol
_atom_type_description
_atom_type_scat_dispersion_real
_atom_type_scat_dispersion_imag
_atom_type_scat_source
C C 0.0033 0.0016 'International Tables Vol C Tables 4.2.6.8 and 6.1.1.4'
H H 0 0 'International Tables Vol C Tables 4.2.6.8 and 6.1.1.4'
N N 0.0061 0.0033 'International Tables Vol C Tables 4.2.6.8 and 6.1.1.4'
F F 0.0171 0.0103 'International Tables Vol C Tables 4.2.6.8 and 6.1.1.4'
I I -0.4742 1.8119 'International Tables Vol C Tables 4.2.6.8 and 6.1.1.4'

loop_
_geom_angle_atom_site_label_1
_geom_angle_atom_site_label_2
_geom_angle_atom_site_label_3
_geom_angle
_geom_angle_site_symmetry_1
_geom_angle_site_symmetry_3
N2 N1 C5 111.5(3) . .
N2 N1 C11 118.7(3) . .
C5 N1 C11 129.8(3) . .
C3 N2 N1 104.3(3) . .
N2 C3 C4 112.9(4) . .
N2 C3 C31 119.4(4) . .
C4 C3 C31 127.7(4) . .
C12 C11 N1 109.1(4) . .
C12 C11 C13 110.3(3) . 8_565
N1 C11 C13 109.1(3) . 8_565
C12 C11 C13 110.3(3) . .
N1 C11 C13 109.1(3) . .
C13 C11 C13 108.8(5) 8_565 .
C4 C5 N1 105.8(4) . .
C4 C5 C51 126.7(4) . .
N1 C5 C51 127.5(3) . .
C52 C51 C52 118.9(4) 8_565 .
C52 C51 C5 120.3(2) 8_565 .
C52 C51 C5 120.3(2) . .
C5 C4 C3 105.6(4) . .
C5 C4 H4 127.2 . .
C3 C4 H4 127.2 . .
C54 C53 C52 119.4(3) . .
C54 C53 H53 120.3 . .
C52 C53 H53 120.3 . .
C53 C52 C51 120.5(3) . .
C53 C52 H52 119.8 . .
C51 C52 H52 119.8 . .
F2 C31 F1 108.6(4) . .
F2 C31 F1 108.6(4) . 8_565
F1 C31 F1 99.9(5) . 8_565
F2 C31 C3 115.1(4) . .
F1 C31 C3 111.7(3) . .
F1 C31 C3 111.7(3) 8_565 .
C53 C54 C53 121.3(4) . 8_565
C53 C54 I 119.3(2) . .
C53 C54 I 119.3(2) 8_565 .
C11 C12 H12A 109.5 . .
C11 C12 H12B 109.5 . .
H12A C12 H12B 109.5 . .
C11 C12 H12C 109.5 . .
H12A C12 H12C 109.5 . .
H12B C12 H12C 109.5 . .
C11 C13 H13A 109.5 . .
C11 C13 H13B 109.5 . .
H13A C13 H13B 109.5 . .
C11 C13 H13C 109.5 . .
H13A C13 H13C 109.5 . .
H13B C13 H13C 109.5 . .

loop_
_geom_bond_atom_site_label_1
_geom_bond_atom_site_label_2
_geom_bond_distance
_geom_bond_site_symmetry_2
I C54 2.098(4) .
N1 N2 1.346(5) .
N1 C5 1.380(5) .
N1 C11 1.499(5) .
N2 C3 1.325(5) .
C3 C4 1.368(6) .
C3 C31 1.493(6) .
C11 C12 1.498(8) .
C11 C13 1.512(5) 8_565
C11 C13 1.512(5) .
C5 C4 1.366(6) .
C5 C51 1.479(6) .
C51 C52 1.385(4) 8_565
C51 C52 1.385(4) .
C4 H4 0.93 .
C53 C54 1.365(4) .
C53 C52 1.382(4) .
C53 H53 0.93 .
C52 H52 0.93 .
F1 C31 1.297(4) .
C31 F2 1.232(6) .
C31 F1 1.297(4) 8_565
C54 C53 1.365(4) 8_565
C12 H12A 0.96 .
C12 H12B 0.96 .
C12 H12C 0.96 .
C13 H13A 0.96 .
C13 H13B 0.96 .
C13 H13C 0.96 .

loop_
_geom_torsion_atom_site_label_1
_geom_torsion_atom_site_label_2
_geom_torsion_atom_site_label_3
_geom_torsion_atom_site_label_4
_geom_torsion
_geom_torsion_site_symmetry_1
_geom_torsion_site_symmetry_4
C5 N1 N2 C3 0.0000(10) . .
C11 N1 N2 C3 180 . .
N1 N2 C3 C4 0.0000(10) . .
N1 N2 C3 C31 180.0000(10) . .
N2 N1 C11 C12 0.000(2) . .
C5 N1 C11 C12 180.000(2) . .
N2 N1 C11 C13 120.6(3) . 8_565
C5 N1 C11 C13 -59.4(3) . 8_565
N2 N1 C11 C13 -120.6(3) . .
C5 N1 C11 C13 59.4(3) . .
N2 N1 C5 C4 0.0000(10) . .
C11 N1 C5 C4 180.0000(10) . .
N2 N1 C5 C51 180 . .
C11 N1 C5 C51 0.0000(10) . .
C4 C5 C51 C52 -85.5(3) . 8_565
N1 C5 C51 C52 94.5(3) . 8_565
C4 C5 C51 C52 85.5(3) . .
N1 C5 C51 C52 -94.5(3) . .
N1 C5 C4 C3 0.0000(10) . .
C51 C5 C4 C3 180 . .
N2 C3 C4 C5 0.0000(10) . .
C31 C3 C4 C5 180.0000(10) . .
C54 C53 C52 C51 0.4(5) . .
C52 C51 C52 C53 -1.9(6) 8_565 .
C5 C51 C52 C53 -173.0(3) . .
N2 C3 C31 F2 0.0000(10) . .
C4 C3 C31 F2 180.0000(10) . .
N2 C3 C31 F1 -124.5(4) . .
C4 C3 C31 F1 55.5(4) . .
N2 C3 C31 F1 124.5(4) . 8_565
C4 C3 C31 F1 -55.5(4) . 8_565
C52 C53 C54 C53 1.1(7) . 8_565
C52 C53 C54 I -179.2(3) . .
